data_7107318
loop_
_publ_author_name
'Werner Uhl'
'Alexander Hepp'
'Marcus Layh'
'Babak Rezaeirad'

_publ_section_title
;
 The missing link in the coordination chemistry of hydrazines--a
 hydrazinetriide [N-N(Me)]3- anion coordinated to five Al atoms
;
_journal_name_full Chem.Commun.
_journal_page_first 1799
_journal_paper_doi 10.1039/c2cc16208c
_journal_volume 48
_journal_year 2012
_chemical_formula_sum 'C16 H51 Al7 N8 O'
_chemical_formula_weight 560.51
_chemical_name_systematic
;
?
;
_space_group_IT_number 14
_symmetry_space_group_name_Hall '-P 2yn'
_symmetry_space_group_name_H-M 'P 1 21/n 1'
_atom_sites_solution_hydrogens geom
_atom_sites_solution_primary direct
_atom_sites_solution_secondary difmap
_audit_creation_method SHELXL-97
_cell_angle_alpha 90.00
_cell_angle_beta 102.9400(10)
_cell_angle_gamma 90.00
_cell_formula_units_Z 4
_cell_length_a 10.2584(3)
_cell_length_b 29.8067(9)
_cell_length_c 10.6366(3)
_cell_measurement_temperature 153(2)
_cell_volume 3169.75(16)
_computing_structure_refinement 'SHELXL-97 (Sheldrick, 1997)'
_computing_structure_solution 'SHELXS-97 (Sheldrick, 1990)'
_diffrn_ambient_temperature 153(2)
_diffrn_measured_fraction_theta_full 0.999
_diffrn_measured_fraction_theta_max 0.999
_diffrn_radiation_monochromator graphite
_diffrn_radiation_source 'fine-focus sealed tube'
_diffrn_radiation_type MoK\a
_diffrn_radiation_wavelength 0.71073
_diffrn_reflns_av_R_equivalents 0.0383
_diffrn_reflns_av_sigmaI/netI 0.0325
_diffrn_reflns_limit_h_max 14
_diffrn_reflns_limit_h_min -14
_diffrn_reflns_limit_k_max 40
_diffrn_reflns_limit_k_min -41
_diffrn_reflns_limit_l_max 14
_diffrn_reflns_limit_l_min -14
_diffrn_reflns_number 35974
_diffrn_reflns_theta_full 29.60
_diffrn_reflns_theta_max 29.60
_diffrn_reflns_theta_min 1.37
_exptl_absorpt_coefficient_mu 0.253
_exptl_absorpt_correction_T_max 0.9727
_exptl_absorpt_correction_T_min 0.9394
_exptl_crystal_density_diffrn 1.175
_exptl_crystal_density_method 'not measured'
_exptl_crystal_F_000 1208
_exptl_crystal_size_max 0.25
_exptl_crystal_size_mid 0.15
_exptl_crystal_size_min 0.11
_refine_diff_density_max 0.357
_refine_diff_density_min -0.349
_refine_diff_density_rms 0.057
_refine_ls_extinction_method none
_refine_ls_goodness_of_fit_ref 1.051
_refine_ls_hydrogen_treatment mixed
_refine_ls_matrix_type full
_refine_ls_number_parameters 317
_refine_ls_number_reflns 8885
_refine_ls_number_restraints 0
_refine_ls_restrained_S_all 1.051
_refine_ls_R_factor_all 0.0548
_refine_ls_R_factor_gt 0.0394
_refine_ls_shift/su_max 0.002
_refine_ls_shift/su_mean 0.000
_refine_ls_structure_factor_coef Fsqd
_refine_ls_weighting_details 'calc w=1/[\s^2^(Fo^2^)+(0.0538P)^2^+1.0288P] where P=(Fo^2^+2Fc^2^)/3'
_refine_ls_weighting_scheme calc
_refine_ls_wR_factor_gt 0.1016
_refine_ls_wR_factor_ref 0.1090
_reflns_number_gt 6996
_reflns_number_total 8885
_reflns_threshold_expression >2sigma(I)
_cod_data_source_file c2cc16208c.txt
_cod_data_source_block sad
_cod_database_code 7107318

loop_
_symmetry_equiv_pos_as_xyz
'x, y, z'
'-x+1/2, y+1/2, -z+1/2'
'-x, -y, -z'
'x-1/2, -y-1/2, z-1/2'

loop_
_atom_site_label
_atom_site_type_symbol
_atom_site_fract_x
_atom_site_fract_y
_atom_site_fract_z
_atom_site_U_iso_or_equiv
_atom_site_adp_type
_atom_site_occupancy
_atom_site_symmetry_multiplicity
_atom_site_calc_flag
_atom_site_refinement_flags
Al1 Al 1.00121(5) 0.133643(16) 0.44097(5) 0.02035(11) Uani 1 1 d .
C11 C 1.12481(17) 0.08809(6) 0.53503(18) 0.0311(4) Uani 1 1 d .
H11A H 1.0769 0.0687 0.5839 0.037 Uiso 1 1 calc R
H11B H 1.1989 0.1030 0.5946 0.037 Uiso 1 1 calc R
H11C H 1.1602 0.0699 0.4734 0.037 Uiso 1 1 calc R
C12 C 1.08682(19) 0.18586(7) 0.3815(2) 0.0370(4) Uani 1 1 d .
H12A H 1.1451 0.1759 0.3255 0.044 Uiso 1 1 calc R
H12B H 1.1401 0.2018 0.4560 0.044 Uiso 1 1 calc R
H12C H 1.0180 0.2060 0.3331 0.044 Uiso 1 1 calc R
Al2 Al 0.76624(5) 0.101806(16) 0.54841(5) 0.01975(11) Uani 1 1 d .
C21 C 0.7926(2) 0.06305(7) 0.69832(18) 0.0354(4) Uani 1 1 d .
H21A H 0.7277 0.0384 0.6816 0.043 Uiso 1 1 calc R
H21B H 0.7799 0.0804 0.7730 0.043 Uiso 1 1 calc R
H21C H 0.8835 0.0508 0.7161 0.043 Uiso 1 1 calc R
Al3 Al 0.71931(5) 0.163777(15) 0.28708(5) 0.01882(10) Uani 1 1 d .
C31 C 0.7314(2) 0.22314(6) 0.20965(19) 0.0331(4) Uani 1 1 d .
H31A H 0.8207 0.2270 0.1926 0.040 Uiso 1 1 calc R
H31B H 0.7155 0.2465 0.2693 0.040 Uiso 1 1 calc R
H31C H 0.6640 0.2254 0.1285 0.040 Uiso 1 1 calc R
Al4 Al 0.58017(5) 0.075014(16) 0.26574(5) 0.02044(11) Uani 1 1 d .
C41 C 0.5294(2) 0.01557(7) 0.3192(2) 0.0373(4) Uani 1 1 d .
H41A H 0.4322 0.0143 0.3096 0.045 Uiso 1 1 calc R
H41B H 0.5737 0.0103 0.4097 0.045 Uiso 1 1 calc R
H41C H 0.5570 -0.0076 0.2650 0.045 Uiso 1 1 calc R
Al5 Al 0.85213(5) 0.090603(17) 0.15032(5) 0.02230(11) Uani 1 1 d .
C51 C 0.9382(2) 0.03340(7) 0.1255(2) 0.0421(5) Uani 1 1 d .
H51A H 1.0186 0.0294 0.1943 0.051 Uiso 1 1 calc R
H51B H 0.9630 0.0336 0.0417 0.051 Uiso 1 1 calc R
H51C H 0.8758 0.0087 0.1281 0.051 Uiso 1 1 calc R
C52 C 0.91306(19) 0.13819(7) 0.04832(18) 0.0339(4) Uani 1 1 d .
H52A H 0.8609 0.1655 0.0519 0.041 Uiso 1 1 calc R
H52B H 0.9006 0.1284 -0.0415 0.041 Uiso 1 1 calc R
H52C H 1.0080 0.1444 0.0838 0.041 Uiso 1 1 calc R
Al6 Al 0.63777(5) 0.194893(18) 0.55230(5) 0.02639(12) Uani 1 1 d .
C61 C 0.5091(2) 0.23751(7) 0.4544(2) 0.0387(5) Uani 1 1 d .
H61A H 0.5253 0.2673 0.4935 0.046 Uiso 1 1 calc R
H61B H 0.4181 0.2278 0.4554 0.046 Uiso 1 1 calc R
H61C H 0.5196 0.2387 0.3651 0.046 Uiso 1 1 calc R
C62 C 0.6544(2) 0.19322(8) 0.74046(19) 0.0408(5) Uani 1 1 d .
H62A H 0.7004 0.1656 0.7756 0.049 Uiso 1 1 calc R
H62B H 0.5651 0.1939 0.7592 0.049 Uiso 1 1 calc R
H62C H 0.7059 0.2193 0.7802 0.049 Uiso 1 1 calc R
Al7 Al 0.42189(5) 0.13934(2) 0.04828(5) 0.03059(13) Uani 1 1 d .
C71 C 0.3390(2) 0.12737(10) -0.1339(2) 0.0522(6) Uani 1 1 d .
H71A H 0.3985 0.1084 -0.1713 0.063 Uiso 1 1 calc R
H71B H 0.3237 0.1558 -0.1812 0.063 Uiso 1 1 calc R
H71C H 0.2534 0.1120 -0.1399 0.063 Uiso 1 1 calc R
C72 C 0.3537(2) 0.19542(8) 0.1081(2) 0.0487(6) Uani 1 1 d .
H72A H 0.3361 0.1908 0.1940 0.058 Uiso 1 1 calc R
H72B H 0.2707 0.2042 0.0478 0.058 Uiso 1 1 calc R
H72C H 0.4205 0.2192 0.1123 0.058 Uiso 1 1 calc R
C101 C 0.96154(18) 0.17003(6) 0.68115(17) 0.0304(4) Uani 1 1 d .
H10A H 1.0204 0.1943 0.6654 0.036 Uiso 1 1 calc R
H10B H 1.0155 0.1460 0.7299 0.036 Uiso 1 1 calc R
H10C H 0.8991 0.1816 0.7308 0.036 Uiso 1 1 calc R
N1 N 0.88510(13) 0.15210(4) 0.55575(13) 0.0205(3) Uani 1 1 d .
N2 N 0.79416(13) 0.18707(4) 0.48008(13) 0.0219(3) Uani 1 1 d .
H2 H 0.843(2) 0.2118(7) 0.4736(19) 0.030(5) Uiso 1 1 d .
C301 C 0.47925(18) 0.11260(7) 0.53205(18) 0.0319(4) Uani 1 1 d .
H30A H 0.4001 0.1311 0.4984 0.038 Uiso 1 1 calc R
H30B H 0.4954 0.1112 0.6263 0.038 Uiso 1 1 calc R
H30C H 0.4643 0.0822 0.4964 0.038 Uiso 1 1 calc R
N3 N 0.59697(13) 0.13259(5) 0.49424(13) 0.0219(3) Uani 1 1 d .
N4 N 0.57373(13) 0.13380(5) 0.35033(13) 0.0199(3) Uani 1 1 d .
H4 H 0.499(2) 0.1482(7) 0.3221(19) 0.028(5) Uiso 1 1 d .
C501 C 0.60241(19) 0.05922(7) -0.00463(18) 0.0343(4) Uani 1 1 d .
H50A H 0.5049 0.0573 -0.0176 0.041 Uiso 1 1 calc R
H50B H 0.6407 0.0290 0.0041 0.041 Uiso 1 1 calc R
H50C H 0.6252 0.0742 -0.0789 0.041 Uiso 1 1 calc R
N5 N 0.65757(14) 0.08532(5) 0.11422(13) 0.0229(3) Uani 1 1 d .
N6 N 0.61514(14) 0.13426(5) 0.10375(14) 0.0230(3) Uani 1 1 d .
H6 H 0.652(2) 0.1454(7) 0.050(2) 0.031(6) Uiso 1 1 d .
C701 C 0.84050(18) 0.03309(5) 0.39183(18) 0.0265(3) Uani 1 1 d .
H70A H 0.8126 0.0176 0.3089 0.032 Uiso 1 1 calc R
H70B H 0.8148 0.0152 0.4597 0.032 Uiso 1 1 calc R
H70C H 0.9378 0.0371 0.4121 0.032 Uiso 1 1 calc R
N7 N 0.77424(13) 0.07774(4) 0.38395(13) 0.0183(3) Uani 1 1 d .
N8 N 0.84754(12) 0.11311(4) 0.31733(12) 0.0173(2) Uani 1 1 d .
O1 O 0.40902(11) 0.09144(4) 0.15233(12) 0.0281(3) Uani 1 1 d .
C10 C 0.28079(19) 0.07619(9) 0.1641(2) 0.0488(6) Uani 1 1 d .
H50D H 0.2748 0.0778 0.2546 0.059 Uiso 1 1 calc R
H50E H 0.2679 0.0451 0.1341 0.059 Uiso 1 1 calc R
H50F H 0.2114 0.0952 0.1116 0.059 Uiso 1 1 calc R

loop_
_atom_site_aniso_label
_atom_site_aniso_U_11
_atom_site_aniso_U_22
_atom_site_aniso_U_33
_atom_site_aniso_U_23
_atom_site_aniso_U_13
_atom_site_aniso_U_12
Al1 0.0161(2) 0.0205(2) 0.0236(2) 0.00065(18) 0.00251(18) -0.00158(17)
C11 0.0233(8) 0.0327(9) 0.0348(10) 0.0032(7) 0.0015(7) 0.0047(7)
C12 0.0322(9) 0.0353(10) 0.0430(11) 0.0042(8) 0.0076(8) -0.0123(8)
Al2 0.0209(2) 0.0197(2) 0.0183(2) 0.00085(17) 0.00373(17) -0.00177(17)
C21 0.0408(10) 0.0383(10) 0.0266(9) 0.0091(8) 0.0059(8) -0.0058(8)
Al3 0.0185(2) 0.0155(2) 0.0218(2) 0.00195(17) 0.00313(17) 0.00108(17)
C31 0.0376(10) 0.0223(8) 0.0370(10) 0.0086(7) 0.0031(8) -0.0002(7)
Al4 0.0202(2) 0.0206(2) 0.0204(2) -0.00231(18) 0.00427(18) -0.00460(18)
C41 0.0349(10) 0.0316(10) 0.0432(11) 0.0053(8) 0.0045(8) -0.0136(8)
Al5 0.0205(2) 0.0255(2) 0.0220(2) -0.00262(19) 0.00715(18) 0.00045(19)
C51 0.0461(12) 0.0377(11) 0.0480(12) -0.0092(9) 0.0220(10) 0.0084(9)
C52 0.0306(9) 0.0451(11) 0.0290(9) 0.0047(8) 0.0128(7) -0.0030(8)
Al6 0.0263(3) 0.0258(3) 0.0272(3) -0.0073(2) 0.0063(2) 0.0036(2)
C61 0.0334(10) 0.0309(10) 0.0501(12) -0.0082(9) 0.0056(9) 0.0098(8)
C62 0.0419(11) 0.0495(12) 0.0326(10) -0.0145(9) 0.0114(9) 0.0007(9)
Al7 0.0218(2) 0.0401(3) 0.0264(3) 0.0033(2) -0.0019(2) 0.0016(2)
C71 0.0363(11) 0.0843(18) 0.0301(11) 0.0041(11) -0.0050(9) 0.0020(11)
C72 0.0365(11) 0.0466(13) 0.0573(14) 0.0072(11) -0.0016(10) 0.0143(10)
C101 0.0283(9) 0.0340(10) 0.0256(9) -0.0075(7) -0.0008(7) -0.0052(7)
N1 0.0200(6) 0.0189(6) 0.0207(6) -0.0012(5) 0.0003(5) -0.0007(5)
N2 0.0226(6) 0.0150(6) 0.0265(7) -0.0013(5) 0.0022(5) 0.0004(5)
C301 0.0262(8) 0.0419(11) 0.0312(9) -0.0039(8) 0.0139(7) -0.0060(7)
N3 0.0203(6) 0.0267(7) 0.0198(6) -0.0024(5) 0.0069(5) -0.0018(5)
N4 0.0162(6) 0.0232(7) 0.0197(6) -0.0011(5) 0.0028(5) 0.0020(5)
C501 0.0333(9) 0.0431(11) 0.0262(9) -0.0128(8) 0.0063(7) -0.0081(8)
N5 0.0229(6) 0.0247(7) 0.0206(7) -0.0047(5) 0.0040(5) -0.0023(5)
N6 0.0222(7) 0.0257(7) 0.0208(7) 0.0029(5) 0.0039(5) 0.0003(5)
C701 0.0304(8) 0.0158(7) 0.0329(9) 0.0018(6) 0.0062(7) 0.0023(6)
N7 0.0197(6) 0.0134(6) 0.0220(6) 0.0022(5) 0.0053(5) -0.0006(5)
N8 0.0159(6) 0.0165(6) 0.0199(6) 0.0020(5) 0.0049(5) -0.0015(5)
O1 0.0184(5) 0.0369(7) 0.0279(6) -0.0018(5) 0.0028(5) -0.0048(5)
C10 0.0213(9) 0.0673(15) 0.0576(14) 0.0098(12) 0.0082(9) -0.0062(9)

loop_
_atom_type_symbol
_atom_type_description
_atom_type_scat_dispersion_real
_atom_type_scat_dispersion_imag
_atom_type_scat_source
C C 0.0033 0.0016 'International Tables Vol C Tables 4.2.6.8 and 6.1.1.4'
H H 0.0000 0.0000 'International Tables Vol C Tables 4.2.6.8 and 6.1.1.4'
N N 0.0061 0.0033 'International Tables Vol C Tables 4.2.6.8 and 6.1.1.4'
Al Al 0.0645 0.0514 'International Tables Vol C Tables 4.2.6.8 and 6.1.1.4'
O O 0.0106 0.0060 'International Tables Vol C Tables 4.2.6.8 and 6.1.1.4'

loop_
_geom_angle_atom_site_label_1
_geom_angle_atom_site_label_2
_geom_angle_atom_site_label_3
_geom_angle
N8 Al1 C12 113.06(7)
N8 Al1 N1 89.76(6)
C12 Al1 N1 110.84(8)
N8 Al1 C11 117.78(7)
C12 Al1 C11 115.28(8)
N1 Al1 C11 106.74(7)
Al1 C11 H11A 109.5
Al1 C11 H11B 109.5
H11A C11 H11B 109.5
Al1 C11 H11C 109.5
H11A C11 H11C 109.5
H11B C11 H11C 109.5
Al1 C12 H12A 109.5
Al1 C12 H12B 109.5
H12A C12 H12B 109.5
Al1 C12 H12C 109.5
H12A C12 H12C 109.5
H12B C12 H12C 109.5
N7 Al2 N1 99.97(6)
N7 Al2 N3 97.19(6)
N1 Al2 N3 99.27(6)
N7 Al2 C21 120.21(8)
N1 Al2 C21 117.45(7)
N3 Al2 C21 118.58(8)
Al2 C21 H21A 109.5
Al2 C21 H21B 109.5
H21A C21 H21B 109.5
Al2 C21 H21C 109.5
H21A C21 H21C 109.5
H21B C21 H21C 109.5
C31 Al3 N8 130.68(7)
C31 Al3 N4 132.09(8)
N8 Al3 N4 97.15(6)
C31 Al3 N2 93.84(7)
N8 Al3 N2 90.51(5)
N4 Al3 N2 87.50(6)
C31 Al3 N6 93.02(7)
N8 Al3 N6 90.70(5)
N4 Al3 N6 82.33(6)
N2 Al3 N6 169.83(6)
C31 Al3 Al4 146.89(6)
N8 Al3 Al4 68.05(4)
N4 Al3 Al4 40.89(4)
N2 Al3 Al4 114.99(4)
N6 Al3 Al4 56.42(4)
Al3 C31 H31A 109.5
Al3 C31 H31B 109.5
H31A C31 H31B 109.5
Al3 C31 H31C 109.5
H31A C31 H31C 109.5
H31B C31 H31C 109.5
O1 Al4 C41 98.31(7)
O1 Al4 N5 85.83(6)
C41 Al4 N5 123.88(8)
O1 Al4 N4 86.68(6)
C41 Al4 N4 128.96(8)
N5 Al4 N4 107.11(6)
O1 Al4 N7 163.08(6)
C41 Al4 N7 97.95(7)
N5 Al4 N7 88.97(6)
N4 Al4 N7 79.48(5)
O1 Al4 Al3 99.94(4)
C41 Al4 Al3 158.12(6)
N5 Al4 Al3 69.62(4)
N4 Al4 Al3 41.03(4)
N7 Al4 Al3 63.19(4)
Al4 C41 H41A 109.5
Al4 C41 H41B 109.5
H41A C41 H41B 109.5
Al4 C41 H41C 109.5
H41A C41 H41C 109.5
H41B C41 H41C 109.5
N8 Al5 N5 88.52(6)
N8 Al5 C51 122.37(8)
N5 Al5 C51 111.94(8)
N8 Al5 C52 109.65(7)
N5 Al5 C52 112.71(7)
C51 Al5 C52 110.08(9)
Al5 C51 H51A 109.5
Al5 C51 H51B 109.5
H51A C51 H51B 109.5
Al5 C51 H51C 109.5
H51A C51 H51C 109.5
H51B C51 H51C 109.5
Al5 C52 H52A 109.5
Al5 C52 H52B 109.5
H52A C52 H52B 109.5
Al5 C52 H52C 109.5
H52A C52 H52C 109.5
H52B C52 H52C 109.5
N2 Al6 C61 112.71(8)
N2 Al6 C62 120.51(8)
C61 Al6 C62 116.86(9)
N2 Al6 N3 84.22(6)
C61 Al6 N3 111.98(8)
C62 Al6 N3 104.96(8)
Al6 C61 H61A 109.5
Al6 C61 H61B 109.5
H61A C61 H61B 109.5
Al6 C61 H61C 109.5
H61A C61 H61C 109.5
H61B C61 H61C 109.5
Al6 C62 H62A 109.5
Al6 C62 H62B 109.5
H62A C62 H62B 109.5
Al6 C62 H62C 109.5
H62A C62 H62C 109.5
H62B C62 H62C 109.5
O1 Al7 N6 87.84(6)
O1 Al7 C71 112.37(9)
N6 Al7 C71 118.15(9)
O1 Al7 C72 112.81(9)
N6 Al7 C72 112.30(8)
C71 Al7 C72 111.42(11)
Al7 C71 H71A 109.5
Al7 C71 H71B 109.5
H71A C71 H71B 109.5
Al7 C71 H71C 109.5
H71A C71 H71C 109.5
H71B C71 H71C 109.5
Al7 C72 H72A 109.5
Al7 C72 H72B 109.5
H72A C72 H72B 109.5
Al7 C72 H72C 109.5
H72A C72 H72C 109.5
H72B C72 H72C 109.5
N1 C101 H10A 109.5
N1 C101 H10B 109.5
H10A C101 H10B 109.5
N1 C101 H10C 109.5
H10A C101 H10C 109.5
H10B C101 H10C 109.5
C101 N1 N2 111.70(12)
C101 N1 Al2 121.25(11)
N2 N1 Al2 101.92(9)
C101 N1 Al1 112.74(10)
N2 N1 Al1 104.53(9)
Al2 N1 Al1 102.91(6)
N1 N2 Al6 109.84(10)
N1 N2 Al3 109.53(9)
Al6 N2 Al3 105.53(6)
N1 N2 H2 108.5(13)
Al6 N2 H2 117.1(13)
Al3 N2 H2 106.1(13)
N3 C301 H30A 109.5
N3 C301 H30B 109.5
H30A C301 H30B 109.5
N3 C301 H30C 109.5
H30A C301 H30C 109.5
H30B C301 H30C 109.5
C301 N3 N4 109.56(12)
C301 N3 Al2 117.42(12)
N4 N3 Al2 104.06(9)
C301 N3 Al6 115.01(11)
N4 N3 Al6 105.77(9)
Al2 N3 Al6 103.88(6)
N3 N4 Al4 115.49(10)
N3 N4 Al3 113.48(9)
Al4 N4 Al3 98.08(6)
N3 N4 H4 106.9(13)
Al4 N4 H4 113.3(13)
Al3 N4 H4 109.4(13)
N5 C501 H50A 109.5
N5 C501 H50B 109.5
H50A C501 H50B 109.5
N5 C501 H50C 109.5
H50A C501 H50C 109.5
H50B C501 H50C 109.5
C501 N5 N6 113.11(13)
C501 N5 Al5 112.81(11)
N6 N5 Al5 101.56(9)
C501 N5 Al4 117.87(11)
N6 N5 Al4 92.76(9)
Al5 N5 Al4 115.62(7)
N5 N6 Al7 110.68(10)
N5 N6 Al3 104.25(9)
Al7 N6 Al3 120.05(7)
N5 N6 H6 105.5(15)
Al7 N6 H6 111.0(15)
Al3 N6 H6 104.2(15)
N7 C701 H70A 109.5
N7 C701 H70B 109.5
H70A C701 H70B 109.5
N7 C701 H70C 109.5
H70A C701 H70C 109.5
H70B C701 H70C 109.5
C701 N7 N8 111.75(11)
C701 N7 Al2 113.40(10)
N8 N7 Al2 106.69(8)
C701 N7 Al4 110.98(10)
N8 N7 Al4 104.08(8)
Al2 N7 Al4 109.45(6)
N7 N8 Al5 107.51(9)
N7 N8 Al1 108.16(8)
Al5 N8 Al1 124.31(7)
N7 N8 Al3 102.68(8)
Al5 N8 Al3 105.70(6)
Al1 N8 Al3 106.43(6)
C10 O1 Al7 119.70(13)
C10 O1 Al4 125.83(13)
Al7 O1 Al4 113.07(6)
O1 C10 H50D 109.5
O1 C10 H50E 109.5
H50D C10 H50E 109.5
O1 C10 H50F 109.5
H50D C10 H50F 109.5
H50E C10 H50F 109.5

loop_
_geom_bond_atom_site_label_1
_geom_bond_atom_site_label_2
_geom_bond_distance
Al1 N8 1.9132(13)
Al1 C12 1.9605(19)
Al1 N1 1.9655(14)
Al1 C11 1.9708(18)
C11 H11A 0.9800
C11 H11B 0.9800
C11 H11C 0.9800
C12 H12A 0.9800
C12 H12B 0.9800
C12 H12C 0.9800
Al2 N7 1.9093(14)
Al2 N1 1.9230(14)
Al2 N3 1.9342(15)
Al2 C21 1.9383(18)
C21 H21A 0.9800
C21 H21B 0.9800
C21 H21C 0.9800
Al3 C31 1.9671(18)
Al3 N8 1.9812(13)
Al3 N4 1.9828(14)
Al3 N2 2.1401(14)
Al3 N6 2.1875(15)
Al3 Al4 2.9906(7)
C31 H31A 0.9800
C31 H31B 0.9800
C31 H31C 0.9800
Al4 O1 1.9567(13)
Al4 C41 1.9665(19)
Al4 N5 1.9736(15)
Al4 N4 1.9775(14)
Al4 N7 2.1048(14)
C41 H41A 0.9800
C41 H41B 0.9800
C41 H41C 0.9800
Al5 N8 1.9093(14)
Al5 N5 1.9526(14)
Al5 C51 1.965(2)
Al5 C52 1.9707(19)
C51 H51A 0.9800
C51 H51B 0.9800
C51 H51C 0.9800
C52 H52A 0.9800
C52 H52B 0.9800
C52 H52C 0.9800
Al6 N2 1.9416(15)
Al6 C61 1.956(2)
Al6 C62 1.971(2)
Al6 N3 1.9721(15)
C61 H61A 0.9800
C61 H61B 0.9800
C61 H61C 0.9800
C62 H62A 0.9800
C62 H62B 0.9800
C62 H62C 0.9800
Al7 O1 1.8293(14)
Al7 N6 1.9435(15)
Al7 C71 1.967(2)
Al7 C72 1.972(2)
C71 H71A 0.9800
C71 H71B 0.9800
C71 H71C 0.9800
C72 H72A 0.9800
C72 H72B 0.9800
C72 H72C 0.9800
C101 N1 1.487(2)
C101 H10A 0.9800
C101 H10B 0.9800
C101 H10C 0.9800
N1 N2 1.5061(18)
N2 H2 0.90(2)
C301 N3 1.481(2)
C301 H30A 0.9800
C301 H30B 0.9800
C301 H30C 0.9800
N3 N4 1.4959(18)
N4 H4 0.87(2)
C501 N5 1.484(2)
C501 H50A 0.9800
C501 H50B 0.9800
C501 H50C 0.9800
N5 N6 1.519(2)
N6 H6 0.82(2)
C701 N7 1.488(2)
C701 H70A 0.9800
C701 H70B 0.9800
C701 H70C 0.9800
N7 N8 1.5549(17)
O1 C10 1.423(2)
C10 H50D 0.9800
C10 H50E 0.9800
C10 H50F 0.9800

loop_
_geom_torsion_atom_site_label_1
_geom_torsion_atom_site_label_2
_geom_torsion_atom_site_label_3
_geom_torsion_atom_site_label_4
_geom_torsion
C31 Al3 Al4 O1 -22.86(13)
N8 Al3 Al4 O1 -154.82(6)
N4 Al3 Al4 O1 73.08(7)
N2 Al3 Al4 O1 125.38(6)
N6 Al3 Al4 O1 -48.36(6)
C31 Al3 Al4 C41 -169.0(2)
N8 Al3 Al4 C41 59.05(19)
N4 Al3 Al4 C41 -73.04(19)
N2 Al3 Al4 C41 -20.74(19)
N6 Al3 Al4 C41 165.51(19)
C31 Al3 Al4 N5 58.86(13)
N8 Al3 Al4 N5 -73.10(6)
N4 Al3 Al4 N5 154.81(8)
N2 Al3 Al4 N5 -152.89(6)
N6 Al3 Al4 N5 33.36(6)
C31 Al3 Al4 N4 -95.95(13)
N8 Al3 Al4 N4 132.09(7)
N2 Al3 Al4 N4 52.30(7)
N6 Al3 Al4 N4 -121.45(8)
C31 Al3 Al4 N7 158.44(13)
N8 Al3 Al4 N7 26.48(6)
N4 Al3 Al4 N7 -105.62(7)
N2 Al3 Al4 N7 -53.32(6)
N6 Al3 Al4 N7 132.94(6)
N7 Al2 N1 C101 -152.20(12)
N3 Al2 N1 C101 108.74(13)
C21 Al2 N1 C101 -20.37(16)
N7 Al2 N1 N2 83.04(9)
N3 Al2 N1 N2 -16.02(10)
C21 Al2 N1 N2 -145.14(10)
N7 Al2 N1 Al1 -25.11(7)
N3 Al2 N1 Al1 -124.17(6)
C21 Al2 N1 Al1 106.72(9)
N8 Al1 N1 C101 176.94(12)
C12 Al1 N1 C101 -68.37(13)
C11 Al1 N1 C101 57.90(13)
N8 Al1 N1 N2 -61.54(9)
C12 Al1 N1 N2 53.15(11)
C11 Al1 N1 N2 179.43(9)
N8 Al1 N1 Al2 44.63(6)
C12 Al1 N1 Al2 159.31(8)
C11 Al1 N1 Al2 -74.41(8)
C101 N1 N2 Al6 -76.29(13)
Al2 N1 N2 Al6 54.60(10)
Al1 N1 N2 Al6 161.50(6)
C101 N1 N2 Al3 168.24(11)
Al2 N1 N2 Al3 -60.87(9)
Al1 N1 N2 Al3 46.03(10)
C61 Al6 N2 N1 -176.97(10)
C62 Al6 N2 N1 38.44(13)
N3 Al6 N2 N1 -65.54(10)
C61 Al6 N2 Al3 -58.99(9)
C62 Al6 N2 Al3 156.42(9)
N3 Al6 N2 Al3 52.44(6)
C31 Al3 N2 N1 -141.33(11)
N8 Al3 N2 N1 -10.50(10)
N4 Al3 N2 N1 86.64(10)
N6 Al3 N2 N1 86.4(3)
Al4 Al3 N2 N1 55.41(10)
C31 Al3 N2 Al6 100.48(8)
N8 Al3 N2 Al6 -128.69(6)
N4 Al3 N2 Al6 -31.55(7)
N6 Al3 N2 Al6 -31.8(3)
Al4 Al3 N2 Al6 -62.78(7)
N7 Al2 N3 C301 106.15(12)
N1 Al2 N3 C301 -152.47(12)
C21 Al2 N3 C301 -24.10(15)
N7 Al2 N3 N4 -15.10(10)
N1 Al2 N3 N4 86.28(9)
C21 Al2 N3 N4 -145.35(10)
N7 Al2 N3 Al6 -125.62(6)
N1 Al2 N3 Al6 -24.24(7)
C21 Al2 N3 Al6 104.13(9)
N2 Al6 N3 C301 174.85(13)
C61 Al6 N3 C301 -72.96(14)
C62 Al6 N3 C301 54.78(14)
N2 Al6 N3 N4 -64.10(9)
C61 Al6 N3 N4 48.08(12)
C62 Al6 N3 N4 175.82(10)
N2 Al6 N3 Al2 45.16(7)
C61 Al6 N3 Al2 157.34(8)
C62 Al6 N3 Al2 -74.92(9)
C301 N3 N4 Al4 -71.86(14)
Al2 N3 N4 Al4 54.49(10)
Al6 N3 N4 Al4 163.63(7)
C301 N3 N4 Al3 176.00(11)
Al2 N3 N4 Al3 -57.65(10)
Al6 N3 N4 Al3 51.48(10)
O1 Al4 N4 N3 129.83(10)
C41 Al4 N4 N3 31.82(14)
N5 Al4 N4 N3 -145.58(9)
N7 Al4 N4 N3 -59.95(10)
Al3 Al4 N4 N3 -120.90(12)
O1 Al4 N4 Al3 -109.27(6)
C41 Al4 N4 Al3 152.72(8)
N5 Al4 N4 Al3 -24.67(7)
N7 Al4 N4 Al3 60.96(6)
C31 Al3 N4 N3 -104.67(13)
N8 Al3 N4 N3 78.46(10)
N2 Al3 N4 N3 -11.74(10)
N6 Al3 N4 N3 168.21(10)
Al4 Al3 N4 N3 122.39(12)
C31 Al3 N4 Al4 132.95(9)
N8 Al3 N4 Al4 -43.92(6)
N2 Al3 N4 Al4 -134.13(6)
N6 Al3 N4 Al4 45.82(6)
N8 Al5 N5 C501 -168.34(13)
C51 Al5 N5 C501 -43.80(15)
C52 Al5 N5 C501 80.94(14)
N8 Al5 N5 N6 70.28(9)
C51 Al5 N5 N6 -165.18(10)
C52 Al5 N5 N6 -40.44(11)
N8 Al5 N5 Al4 -28.50(8)
C51 Al5 N5 Al4 96.04(10)
C52 Al5 N5 Al4 -139.22(9)
O1 Al4 N5 C501 -57.15(13)
C41 Al4 N5 C501 40.06(16)
N4 Al4 N5 C501 -142.38(12)
N7 Al4 N5 C501 138.96(13)
Al3 Al4 N5 C501 -159.37(14)
O1 Al4 N5 N6 60.89(8)
C41 Al4 N5 N6 158.10(10)
N4 Al4 N5 N6 -24.34(9)
N7 Al4 N5 N6 -103.00(8)
Al3 Al4 N5 N6 -41.34(7)
O1 Al4 N5 Al5 165.11(8)
C41 Al4 N5 Al5 -97.67(10)
N4 Al4 N5 Al5 79.88(8)
N7 Al4 N5 Al5 1.22(8)
Al3 Al4 N5 Al5 62.89(6)
C501 N5 N6 Al7 52.42(15)
Al5 N5 N6 Al7 173.59(7)
Al4 N5 N6 Al7 -69.55(9)
C501 N5 N6 Al3 -177.18(11)
Al5 N5 N6 Al3 -56.01(9)
Al4 N5 N6 Al3 60.85(8)
O1 Al7 N6 N5 39.43(10)
C71 Al7 N6 N5 -74.90(14)
C72 Al7 N6 N5 153.25(12)
O1 Al7 N6 Al3 -82.06(8)
C71 Al7 N6 Al3 163.62(11)
C72 Al7 N6 Al3 31.76(12)
C31 Al3 N6 N5 149.91(10)
N8 Al3 N6 N5 19.11(9)
N4 Al3 N6 N5 -78.01(10)
N2 Al3 N6 N5 -77.7(3)
Al4 Al3 N6 N5 -43.71(8)
C31 Al3 N6 Al7 -85.49(10)
N8 Al3 N6 Al7 143.71(8)
N4 Al3 N6 Al7 46.59(8)
N2 Al3 N6 Al7 46.9(4)
Al4 Al3 N6 Al7 80.89(8)
N1 Al2 N7 C701 112.69(11)
N3 Al2 N7 C701 -146.53(11)
C21 Al2 N7 C701 -17.38(14)
N1 Al2 N7 N8 -10.76(9)
N3 Al2 N7 N8 90.01(9)
C21 Al2 N7 N8 -140.84(10)
N1 Al2 N7 Al4 -122.80(6)
N3 Al2 N7 Al4 -22.03(7)
C21 Al2 N7 Al4 107.12(9)
O1 Al4 N7 C701 -157.66(18)
C41 Al4 N7 C701 38.43(12)
N5 Al4 N7 C701 -85.66(11)
N4 Al4 N7 C701 166.73(11)
Al3 Al4 N7 C701 -153.26(11)
O1 Al4 N7 N8 -37.3(2)
C41 Al4 N7 N8 158.79(10)
N5 Al4 N7 N8 34.70(9)
N4 Al4 N7 N8 -72.92(9)
Al3 Al4 N7 N8 -32.90(7)
O1 Al4 N7 Al2 76.4(2)
C41 Al4 N7 Al2 -87.47(9)
N5 Al4 N7 Al2 148.44(7)
N4 Al4 N7 Al2 40.82(6)
Al3 Al4 N7 Al2 80.84(5)
C701 N7 N8 Al5 57.23(13)
Al2 N7 N8 Al5 -178.30(6)
Al4 N7 N8 Al5 -62.61(8)
C701 N7 N8 Al1 -79.30(13)
Al2 N7 N8 Al1 45.17(9)
Al4 N7 N8 Al1 160.86(6)
C701 N7 N8 Al3 168.44(10)
Al2 N7 N8 Al3 -67.09(8)
Al4 N7 N8 Al3 48.60(8)
N5 Al5 N8 N7 55.88(9)
C51 Al5 N8 N7 -59.34(12)
C52 Al5 N8 N7 169.51(9)
N5 Al5 N8 Al1 -176.44(8)
C51 Al5 N8 Al1 68.33(12)
C52 Al5 N8 Al1 -62.81(10)
N5 Al5 N8 Al3 -53.25(7)
C51 Al5 N8 Al3 -168.48(9)
C52 Al5 N8 Al3 60.38(8)
C12 Al1 N8 N7 -169.88(10)
N1 Al1 N8 N7 -57.24(9)
C11 Al1 N8 N7 51.62(11)
C12 Al1 N8 Al5 62.72(11)
N1 Al1 N8 Al5 175.36(8)
C11 Al1 N8 Al5 -75.78(10)
C12 Al1 N8 Al3 -60.15(10)
N1 Al1 N8 Al3 52.49(7)
C11 Al1 N8 Al3 161.35(7)
C31 Al3 N8 N7 178.87(10)
N4 Al3 N8 N7 -4.19(9)
N2 Al3 N8 N7 83.36(9)
N6 Al3 N8 N7 -86.55(9)
Al4 Al3 N8 N7 -33.51(7)
C31 Al3 N8 Al5 -68.57(11)
N4 Al3 N8 Al5 108.37(6)
N2 Al3 N8 Al5 -164.08(6)
N6 Al3 N8 Al5 26.01(6)
Al4 Al3 N8 Al5 79.05(5)
C31 Al3 N8 Al1 65.32(11)
N4 Al3 N8 Al1 -117.74(6)
N2 Al3 N8 Al1 -30.19(7)
N6 Al3 N8 Al1 159.91(6)
Al4 Al3 N8 Al1 -147.05(6)
N6 Al7 O1 C10 177.32(16)
C71 Al7 O1 C10 -63.01(18)
C72 Al7 O1 C10 63.98(17)
N6 Al7 O1 Al4 10.02(7)
C71 Al7 O1 Al4 129.69(9)
C72 Al7 O1 Al4 -103.32(9)
C41 Al4 O1 C10 28.14(18)
N5 Al4 O1 C10 151.80(17)
N4 Al4 O1 C10 -100.77(17)
N7 Al4 O1 C10 -135.8(2)
Al3 Al4 O1 C10 -139.75(16)
C41 Al4 O1 Al7 -165.49(9)
N5 Al4 O1 Al7 -41.83(7)
N4 Al4 O1 Al7 65.61(7)
N7 Al4 O1 Al7 30.6(2)
Al3 Al4 O1 Al7 26.63(7)
